data_7161100
loop_
_publ_author_name
'Natarajan, Nithya'
'Mouttousadeappane, Dhanavardini'
'Gnanasambandam, Vasuki'

_publ_section_title
;
 Multicomponent domino synthesis of 6-azabicyclo[3.2.1]octanes and their
 cascade ring expansion toward 2-azabicyclo[4.3.1]decanes.
;
_journal_issue 12
_journal_name_full 'Organic &amp; biomolecular chemistry'
_journal_page_first 2469
_journal_page_last 2480
_journal_paper_doi 10.1039/d5ob01817j
_journal_volume 24
_journal_year 2026
_chemical_formula_moiety 'C36 H18 F6 N8 O, C5 H11 N, 2(C3 H7 N O)'
_chemical_formula_sum 'C47 H43 F6 N11 O3'
_chemical_formula_weight 923.92
_chemical_name_systematic MNBF
_space_group_crystal_system triclinic
_space_group_IT_number 2
_space_group_name_Hall '-P 1'
_space_group_name_H-M_alt 'P -1'
_atom_sites_solution_hydrogens mixed
_atom_sites_solution_primary direct
_audit_creation_date 2022-10-12
_audit_creation_method
;
Olex2 1.2-ac21
(compiled 2015.09.16 svn.r134, GUI svn.r4998)
;
_audit_update_record
;
2025-12-28 deposited with the CCDC.	2026-02-19 downloaded from the CCDC.
;
_cell_angle_alpha 117.811(2)
_cell_angle_beta 105.207(3)
_cell_angle_gamma 99.479(2)
_cell_formula_units_Z 2
_cell_length_a 13.9052(8)
_cell_length_b 13.9260(9)
_cell_length_c 14.7055(13)
_cell_measurement_reflns_used 9654
_cell_measurement_temperature 296.15
_cell_measurement_theta_max 30.413
_cell_measurement_theta_min 2.971
_cell_volume 2288.9(3)
_computing_molecular_graphics 'Olex2 (Dolomanov et al., 2009)'
_computing_publication_material 'Olex2 (Dolomanov et al., 2009)'
_computing_structure_refinement 'ShelXL (Sheldrick, 2008)'
_computing_structure_solution 'ShelXT (Sheldrick, 2015)'
_diffrn_ambient_temperature 296.15
_diffrn_measured_fraction_theta_full 0.996
_diffrn_measured_fraction_theta_max 0.996
_diffrn_measurement_device_type 'four-circle diffractometer'
_diffrn_measurement_method 'Xcalibur, Eos'
_diffrn_radiation_type MoK\a
_diffrn_radiation_wavelength 0.71073
_diffrn_reflns_av_R_equivalents 0.0376
_diffrn_reflns_av_unetI/netI 0.0172
_diffrn_reflns_Laue_measured_fraction_full 0.996
_diffrn_reflns_Laue_measured_fraction_max 0.996
_diffrn_reflns_limit_h_max 16
_diffrn_reflns_limit_h_min -16
_diffrn_reflns_limit_k_max 16
_diffrn_reflns_limit_k_min -16
_diffrn_reflns_limit_l_max 17
_diffrn_reflns_limit_l_min -17
_diffrn_reflns_number 91057
_diffrn_reflns_point_group_measured_fraction_full 0.996
_diffrn_reflns_point_group_measured_fraction_max 0.996
_diffrn_reflns_theta_full 24.998
_diffrn_reflns_theta_max 24.998
_diffrn_reflns_theta_min 3.028
_diffrn_standards_decay_% 1.2
_diffrn_standards_interval_count 200
_diffrn_standards_number 3
_exptl_absorpt_coefficient_mu 0.104
_exptl_absorpt_correction_T_max 0.7461
_exptl_absorpt_correction_T_min 0.7135
_exptl_absorpt_correction_type multi-scan
_exptl_absorpt_process_details
;
SADABS-2016/2 (Bruker,2016/2) was used for absorption correction.
wR2(int) was 0.0838 before and 0.0583 after correction.
The Ratio of minimum to maximum transmission is 0.9563.
The \l/2 correction factor is Not present.
;
_exptl_crystal_colour 'metallic light yellow'
_exptl_crystal_colour_lustre metallic
_exptl_crystal_colour_modifier light
_exptl_crystal_colour_primary yellow
_exptl_crystal_density_diffrn 1.341
_exptl_crystal_description block
_exptl_crystal_F_000 960
_exptl_crystal_size_max 0.2
_exptl_crystal_size_mid 0.15
_exptl_crystal_size_min 0.15
_refine_diff_density_max 0.980
_refine_diff_density_min -0.476
_refine_diff_density_rms 0.064
_refine_ls_extinction_method none
_refine_ls_goodness_of_fit_ref 1.031
_refine_ls_hydrogen_treatment mixed
_refine_ls_matrix_type full
_refine_ls_number_parameters 677
_refine_ls_number_reflns 8049
_refine_ls_number_restraints 258
_refine_ls_restrained_S_all 1.044
_refine_ls_R_factor_all 0.0857
_refine_ls_R_factor_gt 0.0693
_refine_ls_shift/su_max 0.030
_refine_ls_shift/su_mean 0.000
_refine_ls_structure_factor_coef Fsqd
_refine_ls_weighting_details 'w=1/[\s^2^(Fo^2^)+(0.1266P)^2^+2.0091P] where P=(Fo^2^+2Fc^2^)/3'
_refine_ls_weighting_scheme calc
_refine_ls_wR_factor_gt 0.1979
_refine_ls_wR_factor_ref 0.2226
_reflns_Friedel_coverage 0.000
_reflns_number_gt 6381
_reflns_number_total 8049
_reflns_threshold_expression 'I > 2\s(I)'
_cod_data_source_file d5ob01817j2.cif
_cod_data_source_block mnbf
_cod_database_code 7161100
_shelx_space_group_comment
;
The symmetry employed for this shelxl refinement is uniquely defined
by the following loop, which should always be used as a source of
symmetry information in preference to the above space-group names.
They are only intended as comments.
;
_shelx_estimated_absorpt_t_max 0.985
_shelx_estimated_absorpt_t_min 0.980
_olex2_refinement_description
;
1. Fixed Uiso
 At 1.2 times of:
  All C(H) groups, All C(H,H) groups, All N(H) groups, All N(H,H) groups
 At 1.5 times of:
  All C(H,H,H) groups
2. Restrained distances
 N8-H8A = N8-H8B = N7-H7A = N7-H7B
 0.85 with sigma of 0.02
 H8A-H8B = H7A-H7B
 1.38 with sigma of 0.02
 C36-F1 \\sim C36-F2 \\sim C36-F3 \\sim C36-F1' \\sim C36-F2' \\sim C36-F3'
 with sigma of 0.02
 C29-F4 \\sim C29-F5 \\sim C29-F6 \\sim C29-F4' \\sim C29-F5' \\sim C29-F6'
 with sigma of 0.02
3. Uiso/Uaniso restraints and constraints
C36 \\sim F1 \\sim F2 \\sim F3 \\sim F1' \\sim F2' \\sim F3': within 2A with
sigma of 0.02 and sigma for terminal atoms of 0.04
C29 \\sim F4 \\sim F5 \\sim F6 \\sim F4' \\sim F5' \\sim F6': within 2A with
sigma of 0.02 and sigma for terminal atoms of 0.04
Uanis(F4) \\sim Ueq, Uanis(F5) \\sim Ueq, Uanis(F6) \\sim Ueq, Uanis(F4') \\sim
Ueq, Uanis(F5') \\sim Ueq, Uanis(F6') \\sim Ueq: with sigma of 0.02 and sigma
for terminal atoms of 0.04
Uanis(F1) \\sim Ueq, Uanis(F2) \\sim Ueq, Uanis(F3) \\sim Ueq, Uanis(F1') \\sim
Ueq, Uanis(F2') \\sim Ueq, Uanis(F3') \\sim Ueq: with sigma of 0.02 and sigma
for terminal atoms of 0.04
4. Others
 Sof(F1')=Sof(F2')=Sof(F3')=1-FVAR(1)
 Sof(F1)=Sof(F2)=Sof(F3)=FVAR(1)
 Sof(F4')=Sof(F5')=Sof(F6')=1-FVAR(2)
 Sof(F4)=Sof(F5)=Sof(F6)=FVAR(2)
5.a Ternary CH refined with riding coordinates:
 C12(H12), C16(H16)
5.b Secondary CH2 refined with riding coordinates:
 C38(H38A,H38B), C39(H39A,H39B), C40(H40A,H40B), C41(H41A,H41B), C42(H42A,H42B)
5.c Me refined with riding coordinates:
 C44(H44A,H44B,H44C), C45(H45A,H45B,H45C), C47(H47A,H47B,H47C), C48(H48A,H48B,
 H48C)
5.d Aromatic/amide H refined with riding coordinates:
 C6(H6), C7(H7), C8(H8), C9(H9), C24(H24), C25(H25), C27(H27), C28(H28),
 C31(H31), C32(H32), C34(H34), C35(H35), C43(H43), C46(H46)
;
_shelx_shelxl_version_number 2014/7
_olex2_submission_original_sample_id MNBF
_olex2_submission_special_instructions 'No special instructions were received'

loop_
_space_group_symop_operation_xyz
'x, y, z'
'-x, -y, -z'

loop_
_atom_site_label
_atom_site_type_symbol
_atom_site_fract_x
_atom_site_fract_y
_atom_site_fract_z
_atom_site_U_iso_or_equiv
_atom_site_adp_type
_atom_site_occupancy
_atom_site_site_symmetry_order
_atom_site_calc_flag
_atom_site_refinement_flags_posn
_atom_site_refinement_flags_adp
_atom_site_refinement_flags_occupancy
_atom_site_disorder_assembly
_atom_site_disorder_group
C1 C 0.1935(2) 0.3560(2) 0.2554(2) 0.0419(6) Uani 1 1 d . . . . .
C2 C 0.1713(2) 0.3868(2) 0.1720(2) 0.0393(6) Uani 1 1 d . . . . .
C3 C 0.21075(19) 0.4990(2) 0.2057(2) 0.0333(5) Uani 1 1 d . . . . .
C4 C 0.31513(19) 0.54301(19) 0.3874(2) 0.0316(5) Uani 1 1 d . . . . .
C5 C 0.19133(19) 0.5577(2) 0.1465(2) 0.0347(5) Uani 1 1 d . . . . .
C6 C 0.1349(2) 0.5159(2) 0.0350(2) 0.0480(7) Uani 1 1 d . . . . .
H6 H 0.1035 0.4371 -0.0174 0.058 Uiso 1 1 calc R . . . .
C7 C 0.1268(3) 0.5949(3) 0.0043(2) 0.0547(8) Uani 1 1 d . . . . .
H7 H 0.0893 0.5689 -0.0700 0.066 Uiso 1 1 calc R . . . .
C8 C 0.1735(3) 0.7117(3) 0.0818(2) 0.0524(7) Uani 1 1 d . . . . .
H8 H 0.1665 0.7632 0.0590 0.063 Uiso 1 1 calc R . . . .
C9 C 0.2303(2) 0.7537(2) 0.1926(2) 0.0431(6) Uani 1 1 d . . . . .
H9 H 0.2622 0.8326 0.2445 0.052 Uiso 1 1 calc R . . . .
C10 C 0.23863(19) 0.6754(2) 0.2243(2) 0.0333(5) Uani 1 1 d . . . . .
C11 C 0.29365(19) 0.70003(19) 0.34030(19) 0.0306(5) Uani 1 1 d . . . . .
C12 C 0.40968(19) 0.77541(18) 0.39026(19) 0.0305(5) Uani 1 1 d . . . . .
H12 H 0.4070 0.8478 0.3959 0.037 Uiso 1 1 calc R . . . .
C13 C 0.46877(19) 0.81027(19) 0.51240(19) 0.0317(5) Uani 1 1 d . . . . .
C14 C 0.4095(2) 0.8629(2) 0.5867(2) 0.0354(6) Uani 1 1 d . . . . .
C15 C 0.3035(2) 0.8375(2) 0.5397(2) 0.0402(6) Uani 1 1 d . . . . .
C16 C 0.2359(2) 0.7662(2) 0.4152(2) 0.0359(5) Uani 1 1 d . . . . .
H16 H 0.2206 0.8215 0.3950 0.043 Uiso 1 1 calc R . . . .
C18 C 0.4027(2) 0.6125(2) 0.4892(2) 0.0327(5) Uani 1 1 d . . . . .
C19 C 0.4218(2) 0.5627(2) 0.5551(2) 0.0362(6) Uani 1 1 d . . . . .
C20 C 0.5699(2) 0.9002(2) 0.5522(2) 0.0352(6) Uani 1 1 d . . . . .
C21 C 0.2508(3) 0.8893(3) 0.6108(3) 0.0597(8) Uani 1 1 d . . . . .
C22 C 0.1058(2) 0.2986(2) 0.0583(3) 0.0536(8) Uani 1 1 d . . . . .
C23 C 0.1296(2) 0.6867(2) 0.3866(2) 0.0415(6) Uani 1 1 d . . . . .
C24 C 0.1218(3) 0.6172(3) 0.4297(3) 0.0530(7) Uani 1 1 d . . . . .
H24 H 0.1819 0.6224 0.4807 0.064 Uiso 1 1 calc R . . . .
C25 C 0.0237(3) 0.5396(3) 0.3966(3) 0.0668(9) Uani 1 1 d . . . . .
H25 H 0.0188 0.4905 0.4228 0.080 Uiso 1 1 calc R . . . .
C26 C -0.0664(3) 0.5355(3) 0.3248(3) 0.0658(10) Uani 1 1 d . . . . .
C27 C -0.0591(3) 0.6055(3) 0.2841(3) 0.0640(9) Uani 1 1 d . . . . .
H27 H -0.1199 0.6027 0.2361 0.077 Uiso 1 1 calc R . . . .
C28 C 0.0380(2) 0.6804(3) 0.3140(3) 0.0520(7) Uani 1 1 d . . . . .
H28 H 0.0423 0.7272 0.2853 0.062 Uiso 1 1 calc R . . . .
C30 C 0.47082(19) 0.7314(2) 0.31692(19) 0.0330(5) Uani 1 1 d . . . . .
C31 C 0.4972(2) 0.6325(2) 0.2925(2) 0.0378(6) Uani 1 1 d . . . . .
H31 H 0.4759 0.5892 0.3208 0.045 Uiso 1 1 calc R . . . .
C32 C 0.5547(2) 0.5980(3) 0.2268(2) 0.0480(7) Uani 1 1 d . . . . .
H32 H 0.5720 0.5319 0.2112 0.058 Uiso 1 1 calc R . . . .
C33 C 0.5865(3) 0.6616(3) 0.1842(3) 0.0566(8) Uani 1 1 d . . . . .
C34 C 0.5615(3) 0.7605(3) 0.2085(3) 0.0672(10) Uani 1 1 d . . . . .
H34 H 0.5837 0.8042 0.1808 0.081 Uiso 1 1 calc R . . . .
C35 C 0.5040(3) 0.7943(3) 0.2737(3) 0.0535(8) Uani 1 1 d . . . . .
H35 H 0.4869 0.8606 0.2892 0.064 Uiso 1 1 calc R . . . .
N37 N 0.1848(2) 0.1631(2) 0.3534(2) 0.0625(7) Uani 1 1 d . . . . .
H37 H 0.176(3) 0.198(4) 0.316(3) 0.075 Uiso 1 1 d R . . . .
C38 C 0.1945(4) 0.2495(4) 0.4677(4) 0.0870(13) Uani 1 1 d . . . . .
H38A H 0.2600 0.3135 0.5042 0.104 Uiso 1 1 calc R . . . .
H38B H 0.1364 0.2794 0.4617 0.104 Uiso 1 1 calc R . . . .
C39 C 0.1936(4) 0.1997(5) 0.5366(4) 0.1073(17) Uani 1 1 d . . . . .
H39A H 0.1970 0.2575 0.6088 0.129 Uiso 1 1 calc R . . . .
H39B H 0.2552 0.1761 0.5486 0.129 Uiso 1 1 calc R . . . .
C40 C 0.0926(5) 0.0952(6) 0.4789(6) 0.125(2) Uani 1 1 d . . . . .
H40A H 0.0944 0.0607 0.5231 0.150 Uiso 1 1 calc R . . . .
H40B H 0.0311 0.1198 0.4725 0.150 Uiso 1 1 calc R . . . .
C41 C 0.0847(5) 0.0083(5) 0.3651(6) 0.1111(18) Uani 1 1 d . . . . .
H41A H 0.1427 -0.0215 0.3725 0.133 Uiso 1 1 calc R . . . .
H41B H 0.0190 -0.0557 0.3277 0.133 Uiso 1 1 calc R . . . .
C42 C 0.0880(5) 0.0583(4) 0.2963(4) 0.1038(17) Uani 1 1 d . . . . .
H42A H 0.0252 0.0793 0.2810 0.125 Uiso 1 1 calc R . . . .
H42B H 0.0874 0.0008 0.2255 0.125 Uiso 1 1 calc R . . . .
C43 C 0.3944(3) 1.1122(3) 0.9531(3) 0.0668(9) Uani 1 1 d . . . . .
H43 H 0.3257 1.0966 0.9080 0.080 Uiso 1 1 calc R . . . .
C44 C 0.3580(4) 1.2418(4) 1.1109(4) 0.0856(12) Uani 1 1 d . . . . .
H44A H 0.3957 1.2910 1.1903 0.128 Uiso 1 1 calc R . . . .
H44B H 0.3382 1.2873 1.0810 0.128 Uiso 1 1 calc R . . . .
H44C H 0.2956 1.1850 1.0942 0.128 Uiso 1 1 calc R . . . .
C45 C 0.5299(4) 1.2104(5) 1.1368(4) 0.1022(16) Uani 1 1 d . . . . .
H45A H 0.5396 1.2647 1.2120 0.153 Uiso 1 1 calc R . . . .
H45B H 0.5377 1.1406 1.1306 0.153 Uiso 1 1 calc R . . . .
H45C H 0.5820 1.2427 1.1177 0.153 Uiso 1 1 calc R . . . .
C46 C 0.7117(4) 1.0405(4) 0.9315(5) 0.0974(15) Uani 1 1 d . . . . .
H46 H 0.6579 1.0662 0.9499 0.117 Uiso 1 1 calc R . . . .
C47 C 0.8153(6) 1.1286(7) 1.1274(5) 0.151(3) Uani 1 1 d . . . . .
H47A H 0.8830 1.1337 1.1710 0.226 Uiso 1 1 calc R . . . .
H47B H 0.8142 1.2046 1.1480 0.226 Uiso 1 1 calc R . . . .
H47C H 0.7609 1.0917 1.1410 0.226 Uiso 1 1 calc R . . . .
C48 C 0.8807(4) 1.0176(6) 0.9911(5) 0.1131(17) Uani 1 1 d . . . . .
H48A H 0.9354 1.0446 1.0615 0.170 Uiso 1 1 calc R . . . .
H48B H 0.8536 0.9349 0.9485 0.170 Uiso 1 1 calc R . . . .
H48C H 0.9091 1.0440 0.9507 0.170 Uiso 1 1 calc R . . . .
N1 N 0.0549(3) 0.2253(2) -0.0316(3) 0.0838(11) Uani 1 1 d . . . . .
N2 N 0.26786(17) 0.43493(18) 0.35756(19) 0.0398(5) Uani 1 1 d . . . . .
N3 N 0.27776(15) 0.57990(16) 0.31548(16) 0.0303(4) Uani 1 1 d . . . . .
N4 N 0.4416(2) 0.5310(2) 0.6148(2) 0.0510(6) Uani 1 1 d . . . . .
N5 N 0.6424(2) 0.9719(2) 0.5759(2) 0.0495(6) Uani 1 1 d . . . . .
N6 N 0.2088(3) 0.9324(4) 0.6682(3) 0.1020(14) Uani 1 1 d . . . . .
N8 N 0.4697(2) 0.9302(2) 0.69658(18) 0.0469(6) Uani 1 1 d D . . . .
N9 N 0.4250(2) 1.1852(2) 1.0614(2) 0.0598(7) Uani 1 1 d . . . . .
N10 N 0.7966(2) 1.0616(3) 1.0099(2) 0.0643(7) Uani 1 1 d . . . . .
O1 O 0.14518(18) 0.25654(17) 0.2288(2) 0.0612(6) Uani 1 1 d . . . . .
C17 C 0.4912(2) 0.71370(19) 0.52854(19) 0.0322(5) Uani 1 1 d . . . . .
O2 O 0.4483(3) 1.0635(3) 0.9072(2) 0.0832(8) Uani 1 1 d . . . . .
O3 O 0.6995(3) 0.9845(3) 0.8281(3) 0.1094(12) Uani 1 1 d . . . . .
C36 C 0.6495(4) 0.6270(4) 0.1137(4) 0.0830(12) Uani 1 1 d D U . . .
F1 F 0.7376(17) 0.712(2) 0.152(2) 0.139(8) Uani 0.42(4) 1 d D U P A 1
F2 F 0.6834(18) 0.543(2) 0.110(2) 0.107(4) Uani 0.42(4) 1 d D U P A 1
F3 F 0.599(2) 0.601(2) 0.0103(11) 0.116(6) Uani 0.42(4) 1 d D U P A 1
F1' F 0.6384(18) 0.5143(9) 0.0659(15) 0.107(4) Uani 0.58(4) 1 d D U P A 2
F2' F 0.7512(7) 0.6884(15) 0.1706(16) 0.123(4) Uani 0.58(4) 1 d D U P A 2
F3' F 0.6200(15) 0.6393(18) 0.0278(12) 0.108(4) Uani 0.58(4) 1 d D U P A 2
C29 C -0.1729(4) 0.4545(4) 0.2912(5) 0.1006(16) Uani 1 1 d D U . . .
F4 F -0.1736(8) 0.3928(9) 0.3348(8) 0.131(4) Uani 0.620(11) 1 d D U P B 3
F5 F -0.2068(9) 0.3707(10) 0.1831(6) 0.137(4) Uani 0.620(11) 1 d D U P B 3
F6 F -0.2472(3) 0.5056(5) 0.2958(7) 0.124(3) Uani 0.620(11) 1 d D U P B 3
F4' F -0.1932(9) 0.4877(10) 0.3892(10) 0.146(6) Uani 0.380(11) 1 d D U P B 4
F5' F -0.1587(18) 0.3639(15) 0.297(2) 0.178(8) Uani 0.380(11) 1 d D U P B 4
F6' F -0.2359(12) 0.4040(19) 0.1918(13) 0.156(8) Uani 0.380(11) 1 d D U P B 4
N7 N 0.58696(19) 0.7357(2) 0.5860(2) 0.0452(6) Uani 1 1 d D . . . .
H7A H 0.597(2) 0.6815(19) 0.597(3) 0.054 Uiso 1 1 d DR . . . .
H7B H 0.631(2) 0.7980(16) 0.633(2) 0.054 Uiso 1 1 d DR . . . .
H8A H 0.5348(15) 0.940(3) 0.727(2) 0.052(9) Uiso 1 1 d D . . . .
H8B H 0.441(2) 0.956(3) 0.741(2) 0.062(10) Uiso 1 1 d D . . . .

loop_
_atom_site_aniso_label
_atom_site_aniso_U_11
_atom_site_aniso_U_22
_atom_site_aniso_U_33
_atom_site_aniso_U_23
_atom_site_aniso_U_13
_atom_site_aniso_U_12
C1 0.0402(14) 0.0267(12) 0.0514(16) 0.0198(12) 0.0123(12) 0.0066(11)
C2 0.0377(13) 0.0251(12) 0.0400(14) 0.0125(11) 0.0068(11) 0.0050(10)
C3 0.0318(12) 0.0277(12) 0.0321(12) 0.0120(10) 0.0100(10) 0.0077(10)
C4 0.0379(13) 0.0255(11) 0.0341(13) 0.0173(10) 0.0152(10) 0.0102(10)
C5 0.0351(13) 0.0300(12) 0.0312(12) 0.0141(10) 0.0092(10) 0.0067(10)
C6 0.0538(17) 0.0359(14) 0.0323(14) 0.0115(12) 0.0052(12) 0.0047(12)
C7 0.0649(19) 0.0514(17) 0.0318(14) 0.0226(13) 0.0028(13) 0.0074(15)
C8 0.0625(18) 0.0499(17) 0.0436(16) 0.0320(14) 0.0095(14) 0.0124(14)
C9 0.0515(16) 0.0306(13) 0.0370(14) 0.0181(11) 0.0062(12) 0.0086(12)
C10 0.0365(13) 0.0294(12) 0.0303(12) 0.0155(10) 0.0100(10) 0.0091(10)
C11 0.0382(13) 0.0218(11) 0.0283(12) 0.0129(9) 0.0097(10) 0.0086(10)
C12 0.0376(13) 0.0193(10) 0.0296(12) 0.0128(9) 0.0084(10) 0.0069(9)
C13 0.0381(13) 0.0215(11) 0.0286(12) 0.0122(9) 0.0071(10) 0.0072(10)
C14 0.0490(15) 0.0231(11) 0.0281(12) 0.0115(10) 0.0111(11) 0.0113(10)
C15 0.0477(15) 0.0347(13) 0.0317(13) 0.0125(11) 0.0149(12) 0.0160(12)
C16 0.0407(13) 0.0302(12) 0.0346(13) 0.0160(11) 0.0127(11) 0.0144(11)
C18 0.0426(13) 0.0246(11) 0.0323(12) 0.0166(10) 0.0138(11) 0.0114(10)
C19 0.0456(14) 0.0280(12) 0.0356(13) 0.0166(11) 0.0169(11) 0.0133(11)
C20 0.0423(14) 0.0236(12) 0.0307(12) 0.0126(10) 0.0067(11) 0.0093(11)
C21 0.0577(19) 0.066(2) 0.0404(16) 0.0166(15) 0.0181(15) 0.0257(16)
C22 0.0522(17) 0.0287(14) 0.0534(18) 0.0158(14) 0.0006(14) 0.0048(13)
C23 0.0419(14) 0.0383(14) 0.0385(14) 0.0147(12) 0.0177(12) 0.0153(12)
C24 0.0522(17) 0.0600(18) 0.0619(19) 0.0376(16) 0.0315(15) 0.0229(15)
C25 0.072(2) 0.062(2) 0.085(3) 0.043(2) 0.051(2) 0.0225(18)
C26 0.0505(19) 0.055(2) 0.067(2) 0.0150(17) 0.0287(17) 0.0067(15)
C27 0.0436(17) 0.064(2) 0.0533(19) 0.0161(17) 0.0099(14) 0.0087(15)
C28 0.0458(16) 0.0510(17) 0.0477(17) 0.0208(14) 0.0130(13) 0.0157(14)
C30 0.0363(13) 0.0291(12) 0.0297(12) 0.0166(10) 0.0081(10) 0.0067(10)
C31 0.0449(14) 0.0333(13) 0.0381(14) 0.0217(11) 0.0156(11) 0.0125(11)
C32 0.0554(17) 0.0474(16) 0.0489(16) 0.0267(14) 0.0246(14) 0.0252(14)
C33 0.0595(19) 0.072(2) 0.0543(18) 0.0390(17) 0.0322(16) 0.0266(16)
C34 0.092(3) 0.074(2) 0.078(2) 0.058(2) 0.053(2) 0.034(2)
C35 0.074(2) 0.0473(16) 0.0643(19) 0.0404(16) 0.0381(17) 0.0273(15)
N37 0.0676(18) 0.0519(16) 0.0570(17) 0.0320(14) 0.0149(14) 0.0014(13)
C38 0.088(3) 0.066(2) 0.073(3) 0.022(2) 0.031(2) 0.000(2)
C39 0.104(4) 0.128(4) 0.084(3) 0.051(3) 0.047(3) 0.027(3)
C40 0.133(5) 0.130(5) 0.145(6) 0.086(5) 0.087(4) 0.028(4)
C41 0.101(4) 0.086(3) 0.146(5) 0.076(4) 0.039(4) 0.004(3)
C42 0.124(4) 0.066(3) 0.073(3) 0.035(2) 0.004(3) -0.019(3)
C43 0.081(2) 0.064(2) 0.053(2) 0.0310(18) 0.0253(19) 0.0201(19)
C44 0.091(3) 0.080(3) 0.092(3) 0.038(2) 0.056(3) 0.038(2)
C45 0.098(3) 0.101(4) 0.070(3) 0.020(3) 0.026(3) 0.042(3)
C46 0.074(3) 0.088(3) 0.122(4) 0.068(3) 0.013(3) 0.012(2)
C47 0.151(6) 0.141(6) 0.086(4) 0.022(4) 0.025(4) 0.032(5)
C48 0.087(3) 0.121(4) 0.123(4) 0.062(4) 0.034(3) 0.038(3)
N1 0.089(2) 0.0379(15) 0.0594(19) 0.0058(14) -0.0123(17) 0.0035(15)
N2 0.0441(12) 0.0272(10) 0.0433(12) 0.0203(10) 0.0116(10) 0.0055(9)
N3 0.0348(10) 0.0203(9) 0.0292(10) 0.0121(8) 0.0080(8) 0.0052(8)
N4 0.0728(17) 0.0452(13) 0.0482(14) 0.0330(12) 0.0241(13) 0.0234(12)
N5 0.0486(14) 0.0307(12) 0.0506(14) 0.0167(11) 0.0089(11) 0.0030(11)
N6 0.096(3) 0.126(3) 0.065(2) 0.023(2) 0.047(2) 0.057(3)
N8 0.0545(16) 0.0437(13) 0.0274(12) 0.0109(10) 0.0101(11) 0.0166(12)
N9 0.0735(18) 0.0526(15) 0.0533(16) 0.0236(13) 0.0329(14) 0.0227(14)
N10 0.0562(16) 0.0630(17) 0.0582(17) 0.0265(14) 0.0143(14) 0.0159(14)
O1 0.0625(13) 0.0310(10) 0.0681(14) 0.0279(10) 0.0044(11) -0.0050(9)
C17 0.0423(14) 0.0225(11) 0.0256(11) 0.0113(9) 0.0086(10) 0.0087(10)
O2 0.117(2) 0.0832(19) 0.0526(14) 0.0289(14) 0.0442(15) 0.0454(18)
O3 0.114(3) 0.105(2) 0.0635(19) 0.0400(18) -0.0069(18) 0.015(2)
C36 0.096(3) 0.109(4) 0.086(3) 0.064(3) 0.062(3) 0.052(3)
F1 0.112(9) 0.153(10) 0.138(11) 0.056(8) 0.090(8) 0.010(8)
F2 0.110(9) 0.163(9) 0.120(10) 0.092(8) 0.088(7) 0.094(7)
F3 0.136(8) 0.142(12) 0.052(5) 0.037(6) 0.050(5) 0.030(8)
F1' 0.146(9) 0.116(5) 0.109(7) 0.062(5) 0.094(7) 0.081(5)
F2' 0.079(4) 0.191(9) 0.141(6) 0.100(6) 0.073(4) 0.061(5)
F3' 0.154(9) 0.147(9) 0.105(7) 0.093(7) 0.096(6) 0.086(7)
C29 0.083(3) 0.070(3) 0.119(4) 0.029(3) 0.054(3) 0.003(2)
F4 0.104(5) 0.158(9) 0.105(5) 0.080(6) 0.032(4) -0.030(5)
F5 0.114(8) 0.105(5) 0.108(5) 0.023(4) 0.034(4) -0.029(5)
F6 0.047(2) 0.108(4) 0.201(7) 0.070(4) 0.055(3) 0.018(2)
F4' 0.097(7) 0.115(7) 0.185(10) 0.040(7) 0.098(7) -0.005(5)
F5' 0.164(11) 0.111(8) 0.187(14) 0.047(9) 0.081(10) -0.037(7)
F6' 0.052(6) 0.151(14) 0.183(13) 0.092(10) -0.027(7) -0.043(7)
N7 0.0444(13) 0.0280(11) 0.0461(13) 0.0196(10) -0.0011(11) 0.0042(10)

loop_
_atom_type_symbol
_atom_type_description
_atom_type_scat_dispersion_real
_atom_type_scat_dispersion_imag
_atom_type_scat_source
C C 0.0033 0.0016 'International Tables Vol C Tables 4.2.6.8 and 6.1.1.4'
H H 0.0000 0.0000 'International Tables Vol C Tables 4.2.6.8 and 6.1.1.4'
F F 0.0171 0.0103 'International Tables Vol C Tables 4.2.6.8 and 6.1.1.4'
N N 0.0061 0.0033 'International Tables Vol C Tables 4.2.6.8 and 6.1.1.4'
O O 0.0106 0.0060 'International Tables Vol C Tables 4.2.6.8 and 6.1.1.4'

loop_
_geom_angle_atom_site_label_1
_geom_angle_atom_site_label_2
_geom_angle_atom_site_label_3
_geom_angle
_geom_angle_site_symmetry_1
_geom_angle_site_symmetry_3
_geom_angle_publ_flag
N2 C1 C2 118.2(2) . . ?
O1 C1 C2 119.3(2) . . ?
O1 C1 N2 122.5(3) . . ?
C3 C2 C1 118.6(2) . . ?
C3 C2 C22 122.3(3) . . ?
C22 C2 C1 119.0(2) . . ?
C2 C3 C5 131.2(2) . . ?
C2 C3 N3 120.0(2) . . ?
N3 C3 C5 108.7(2) . . ?
N2 C4 C18 117.2(2) . . ?
N2 C4 N3 119.4(2) . . ?
N3 C4 C18 123.4(2) . . ?
C6 C5 C3 131.5(2) . . ?
C6 C5 C10 120.8(2) . . ?
C10 C5 C3 107.7(2) . . ?
C5 C6 H6 121.0 . . ?
C7 C6 C5 117.9(3) . . ?
C7 C6 H6 121.0 . . ?
C6 C7 H7 119.5 . . ?
C8 C7 C6 121.1(3) . . ?
C8 C7 H7 119.5 . . ?
C7 C8 H8 119.4 . . ?
C7 C8 C9 121.2(3) . . ?
C9 C8 H8 119.4 . . ?
C8 C9 H9 120.9 . . ?
C8 C9 C10 118.1(2) . . ?
C10 C9 H9 120.9 . . ?
C5 C10 C11 111.2(2) . . ?
C9 C10 C5 120.8(2) . . ?
C9 C10 C11 128.0(2) . . ?
C10 C11 C12 110.20(19) . . ?
C10 C11 C16 108.08(19) . . ?
C12 C11 C16 109.21(18) . . ?
N3 C11 C10 100.66(17) . . ?
N3 C11 C12 114.42(18) . . ?
N3 C11 C16 113.80(19) . . ?
C11 C12 H12 104.8 . . ?
C11 C12 C13 112.70(19) . . ?
C13 C12 H12 104.8 . . ?
C30 C12 C11 115.04(19) . . ?
C30 C12 H12 104.8 . . ?
C30 C12 C13 113.28(19) . . ?
C14 C13 C12 112.23(19) . . ?
C14 C13 C17 105.73(19) . . ?
C20 C13 C12 104.15(19) . . ?
C20 C13 C14 108.47(19) . . ?
C20 C13 C17 109.69(19) . . ?
C17 C13 C12 116.40(18) . . ?
C15 C14 C13 119.4(2) . . ?
N8 C14 C13 114.9(2) . . ?
N8 C14 C15 125.6(2) . . ?
C14 C15 C16 125.8(2) . . ?
C14 C15 C21 118.1(2) . . ?
C21 C15 C16 115.9(2) . . ?
C11 C16 H16 105.8 . . ?
C15 C16 C11 114.3(2) . . ?
C15 C16 H16 105.8 . . ?
C23 C16 C11 111.49(19) . . ?
C23 C16 C15 112.8(2) . . ?
C23 C16 H16 105.8 . . ?
C4 C18 C19 114.6(2) . . ?
C4 C18 C17 130.7(2) . . ?
C19 C18 C17 113.0(2) . . ?
N4 C19 C18 174.8(3) . . ?
N5 C20 C13 173.3(3) . . ?
N6 C21 C15 179.1(5) . . ?
N1 C22 C2 177.3(3) . . ?
C24 C23 C16 121.1(3) . . ?
C24 C23 C28 118.9(3) . . ?
C28 C23 C16 120.0(3) . . ?
C23 C24 H24 120.1 . . ?
C23 C24 C25 119.9(3) . . ?
C25 C24 H24 120.1 . . ?
C24 C25 H25 120.0 . . ?
C26 C25 C24 120.0(3) . . ?
C26 C25 H25 120.0 . . ?
C25 C26 C29 120.4(4) . . ?
C27 C26 C25 120.1(3) . . ?
C27 C26 C29 119.4(4) . . ?
C26 C27 H27 119.9 . . ?
C26 C27 C28 120.2(3) . . ?
C28 C27 H27 119.9 . . ?
C23 C28 H28 119.6 . . ?
C27 C28 C23 120.8(3) . . ?
C27 C28 H28 119.6 . . ?
C31 C30 C12 123.4(2) . . ?
C35 C30 C12 118.2(2) . . ?
C35 C30 C31 118.3(2) . . ?
C30 C31 H31 119.7 . . ?
C32 C31 C30 120.7(2) . . ?
C32 C31 H31 119.7 . . ?
C31 C32 H32 119.9 . . ?
C31 C32 C33 120.1(3) . . ?
C33 C32 H32 119.9 . . ?
C32 C33 C34 119.8(3) . . ?
C32 C33 C36 121.4(3) . . ?
C34 C33 C36 118.8(3) . . ?
C33 C34 H34 120.1 . . ?
C35 C34 C33 119.9(3) . . ?
C35 C34 H34 120.1 . . ?
C30 C35 H35 119.4 . . ?
C34 C35 C30 121.2(3) . . ?
C34 C35 H35 119.4 . . ?
C38 N37 H37 105(3) . . ?
C38 N37 C42 111.1(3) . . ?
C42 N37 H37 108(3) . . ?
N37 C38 H38A 109.2 . . ?
N37 C38 H38B 109.2 . . ?
H38A C38 H38B 107.9 . . ?
C39 C38 N37 112.2(4) . . ?
C39 C38 H38A 109.2 . . ?
C39 C38 H38B 109.2 . . ?
C38 C39 H39A 109.6 . . ?
C38 C39 H39B 109.6 . . ?
C38 C39 C40 110.4(5) . . ?
H39A C39 H39B 108.1 . . ?
C40 C39 H39A 109.6 . . ?
C40 C39 H39B 109.6 . . ?
C39 C40 H40A 109.7 . . ?
C39 C40 H40B 109.7 . . ?
H40A C40 H40B 108.2 . . ?
C41 C40 C39 109.6(4) . . ?
C41 C40 H40A 109.7 . . ?
C41 C40 H40B 109.7 . . ?
C40 C41 H41A 109.2 . . ?
C40 C41 H41B 109.2 . . ?
H41A C41 H41B 107.9 . . ?
C42 C41 C40 112.0(5) . . ?
C42 C41 H41A 109.2 . . ?
C42 C41 H41B 109.2 . . ?
N37 C42 H42A 109.2 . . ?
N37 C42 H42B 109.2 . . ?
C41 C42 N37 111.9(4) . . ?
C41 C42 H42A 109.2 . . ?
C41 C42 H42B 109.2 . . ?
H42A C42 H42B 107.9 . . ?
N9 C43 H43 117.2 . . ?
O2 C43 H43 117.2 . . ?
O2 C43 N9 125.7(4) . . ?
H44A C44 H44B 109.5 . . ?
H44A C44 H44C 109.5 . . ?
H44B C44 H44C 109.5 . . ?
N9 C44 H44A 109.5 . . ?
N9 C44 H44B 109.5 . . ?
N9 C44 H44C 109.5 . . ?
H45A C45 H45B 109.5 . . ?
H45A C45 H45C 109.5 . . ?
H45B C45 H45C 109.5 . . ?
N9 C45 H45A 109.5 . . ?
N9 C45 H45B 109.5 . . ?
N9 C45 H45C 109.5 . . ?
N10 C46 H46 119.2 . . ?
O3 C46 H46 119.2 . . ?
O3 C46 N10 121.6(5) . . ?
H47A C47 H47B 109.5 . . ?
H47A C47 H47C 109.5 . . ?
H47B C47 H47C 109.5 . . ?
N10 C47 H47A 109.5 . . ?
N10 C47 H47B 109.5 . . ?
N10 C47 H47C 109.5 . . ?
H48A C48 H48B 109.5 . . ?
H48A C48 H48C 109.5 . . ?
H48B C48 H48C 109.5 . . ?
N10 C48 H48A 109.5 . . ?
N10 C48 H48B 109.5 . . ?
N10 C48 H48C 109.5 . . ?
C4 N2 C1 122.2(2) . . ?
C3 N3 C4 119.33(19) . . ?
C3 N3 C11 111.12(18) . . ?
C4 N3 C11 129.42(19) . . ?
C14 N8 H8A 126(2) . . ?
C14 N8 H8B 119(2) . . ?
H8A N8 H8B 115(3) . . ?
C43 N9 C44 123.2(4) . . ?
C43 N9 C45 119.9(3) . . ?
C44 N9 C45 116.9(3) . . ?
C46 N10 C47 123.3(5) . . ?
C46 N10 C48 124.2(4) . . ?
C48 N10 C47 112.5(5) . . ?
C18 C17 C13 119.2(2) . . ?
N7 C17 C13 115.1(2) . . ?
N7 C17 C18 125.4(2) . . ?
F1 C36 C33 112.0(12) . . ?
F1 C36 F3 103.8(15) . . ?
F2 C36 C33 114.3(8) . . ?
F2 C36 F1 103.7(13) . . ?
F2 C36 F3 109.5(13) . . ?
F3 C36 C33 112.7(12) . . ?
F1' C36 C33 112.4(7) . . ?
F2' C36 C33 112.1(9) . . ?
F2' C36 F1' 108.8(11) . . ?
F2' C36 F3' 105.9(11) . . ?
F3' C36 C33 113.5(8) . . ?
F3' C36 F1' 103.5(8) . . ?
F4 C29 C26 115.8(6) . . ?
F4 C29 F5 99.7(8) . . ?
F4 C29 F6 114.3(7) . . ?
F5 C29 C26 108.6(6) . . ?
F5 C29 F6 104.4(7) . . ?
F6 C29 C26 112.3(4) . . ?
F4' C29 C26 107.4(5) . . ?
F5' C29 C26 108.2(10) . . ?
F5' C29 F4' 84.6(10) . . ?
F6' C29 C26 117.5(11) . . ?
F6' C29 F4' 130.0(11) . . ?
F6' C29 F5' 100.6(15) . . ?
C17 N7 H7A 113(2) . . ?
C17 N7 H7B 128(2) . . ?
H7A N7 H7B 113(2) . . ?

loop_
_geom_bond_atom_site_label_1
_geom_bond_atom_site_label_2
_geom_bond_distance
_geom_bond_site_symmetry_2
_geom_bond_publ_flag
C1 C2 1.456(4) . ?
C1 N2 1.343(4) . ?
C1 O1 1.254(3) . ?
C2 C3 1.357(3) . ?
C2 C22 1.432(4) . ?
C3 C5 1.453(3) . ?
C3 N3 1.383(3) . ?
C4 C18 1.402(3) . ?
C4 N2 1.341(3) . ?
C4 N3 1.399(3) . ?
C5 C6 1.388(4) . ?
C5 C10 1.388(3) . ?
C6 H6 0.9300 . ?
C6 C7 1.380(4) . ?
C7 H7 0.9300 . ?
C7 C8 1.379(4) . ?
C8 H8 0.9300 . ?
C8 C9 1.380(4) . ?
C9 H9 0.9300 . ?
C9 C10 1.381(4) . ?
C10 C11 1.516(3) . ?
C11 C12 1.532(3) . ?
C11 C16 1.570(3) . ?
C11 N3 1.499(3) . ?
C12 H12 0.9800 . ?
C12 C13 1.555(3) . ?
C12 C30 1.516(3) . ?
C13 C14 1.528(3) . ?
C13 C20 1.481(3) . ?
C13 C17 1.536(3) . ?
C14 C15 1.356(4) . ?
C14 N8 1.345(3) . ?
C15 C16 1.521(4) . ?
C15 C21 1.423(4) . ?
C16 H16 0.9800 . ?
C16 C23 1.513(4) . ?
C18 C19 1.430(3) . ?
C18 C17 1.459(3) . ?
C19 N4 1.147(3) . ?
C20 N5 1.138(3) . ?
C21 N6 1.147(4) . ?
C22 N1 1.142(4) . ?
C23 C24 1.387(4) . ?
C23 C28 1.390(4) . ?
C24 H24 0.9300 . ?
C24 C25 1.393(5) . ?
C25 H25 0.9300 . ?
C25 C26 1.383(6) . ?
C26 C27 1.365(6) . ?
C26 C29 1.501(6) . ?
C27 H27 0.9300 . ?
C27 C28 1.379(5) . ?
C28 H28 0.9300 . ?
C30 C31 1.391(3) . ?
C30 C35 1.387(4) . ?
C31 H31 0.9300 . ?
C31 C32 1.378(4) . ?
C32 H32 0.9300 . ?
C32 C33 1.381(4) . ?
C33 C34 1.383(5) . ?
C33 C36 1.492(5) . ?
C34 H34 0.9300 . ?
C34 C35 1.374(5) . ?
C35 H35 0.9300 . ?
N37 H37 0.88(4) . ?
N37 C38 1.494(5) . ?
N37 C42 1.505(5) . ?
C38 H38A 0.9700 . ?
C38 H38B 0.9700 . ?
C38 C39 1.472(7) . ?
C39 H39A 0.9700 . ?
C39 H39B 0.9700 . ?
C39 C40 1.536(8) . ?
C40 H40A 0.9700 . ?
C40 H40B 0.9700 . ?
C40 C41 1.499(8) . ?
C41 H41A 0.9700 . ?
C41 H41B 0.9700 . ?
C41 C42 1.476(7) . ?
C42 H42A 0.9700 . ?
C42 H42B 0.9700 . ?
C43 H43 0.9300 . ?
C43 N9 1.320(5) . ?
C43 O2 1.218(5) . ?
C44 H44A 0.9600 . ?
C44 H44B 0.9600 . ?
C44 H44C 0.9600 . ?
C44 N9 1.442(5) . ?
C45 H45A 0.9600 . ?
C45 H45B 0.9600 . ?
C45 H45C 0.9600 . ?
C45 N9 1.449(6) . ?
C46 H46 0.9300 . ?
C46 N10 1.291(6) . ?
C46 O3 1.289(7) . ?
C47 H47A 0.9600 . ?
C47 H47B 0.9600 . ?
C47 H47C 0.9600 . ?
C47 N10 1.451(7) . ?
C48 H48A 0.9600 . ?
C48 H48B 0.9600 . ?
C48 H48C 0.9600 . ?
C48 N10 1.437(6) . ?
N8 H8A 0.852(17) . ?
N8 H8B 0.828(17) . ?
C17 N7 1.271(3) . ?
C36 F1 1.327(12) . ?
C36 F2 1.318(11) . ?
C36 F3 1.333(12) . ?
C36 F1' 1.347(9) . ?
C36 F2' 1.321(10) . ?
C36 F3' 1.321(10) . ?
C29 F4 1.289(9) . ?
C29 F5 1.344(9) . ?
C29 F6 1.346(7) . ?
C29 F4' 1.416(10) . ?
C29 F5' 1.348(14) . ?
C29 F6' 1.251(12) . ?
N7 H7A 0.869(17) . ?
N7 H7B 0.805(17) . ?

loop_
_geom_hbond_atom_site_label_D
_geom_hbond_atom_site_label_H
_geom_hbond_atom_site_label_A
_geom_hbond_distance_DH
_geom_hbond_distance_HA
_geom_hbond_distance_DA
_geom_hbond_angle_DHA
_geom_hbond_site_symmetry_A
C12 H12 N5 0.98 2.59 3.542(3) 164.7 2_676
C44 H44B F3' 0.96 2.40 3.210(14) 141.7 2_676
C47 H47B F5 0.96 2.21 3.167(16) 173.7 1_666
C47 H47B F5' 0.96 2.15 2.93(2) 137.7 1_666
N7 H7B O3 0.805(17) 2.58(2) 3.304(4) 150(3) .
N8 H8A O3 0.852(17) 2.176(19) 3.020(4) 171(3) .
N8 H8B O2 0.828(17) 2.15(2) 2.903(3) 151(3) .

loop_
_geom_torsion_atom_site_label_1
_geom_torsion_atom_site_label_2
_geom_torsion_atom_site_label_3
_geom_torsion_atom_site_label_4
_geom_torsion
_geom_torsion_site_symmetry_1
_geom_torsion_site_symmetry_2
_geom_torsion_site_symmetry_3
_geom_torsion_site_symmetry_4
_geom_torsion_publ_flag
C1 C2 C3 C5 -170.8(3) . . . . ?
C1 C2 C3 N3 5.4(4) . . . . ?
C2 C1 N2 C4 5.8(4) . . . . ?
C2 C3 C5 C6 -7.2(5) . . . . ?
C2 C3 C5 C10 170.7(3) . . . . ?
C2 C3 N3 C4 8.2(3) . . . . ?
C2 C3 N3 C11 -168.2(2) . . . . ?
C3 C5 C6 C7 177.2(3) . . . . ?
C3 C5 C10 C9 -177.9(2) . . . . ?
C3 C5 C10 C11 0.7(3) . . . . ?
C4 C18 C17 C13 47.0(4) . . . . ?
C4 C18 C17 N7 -140.3(3) . . . . ?
C5 C3 N3 C4 -174.8(2) . . . . ?
C5 C3 N3 C11 8.8(3) . . . . ?
C5 C6 C7 C8 0.1(5) . . . . ?
C5 C10 C11 C12 125.3(2) . . . . ?
C5 C10 C11 C16 -115.4(2) . . . . ?
C5 C10 C11 N3 4.1(3) . . . . ?
C6 C5 C10 C9 0.2(4) . . . . ?
C6 C5 C10 C11 178.9(2) . . . . ?
C6 C7 C8 C9 0.4(5) . . . . ?
C7 C8 C9 C10 -0.6(5) . . . . ?
C8 C9 C10 C5 0.3(4) . . . . ?
C8 C9 C10 C11 -178.1(3) . . . . ?
C9 C10 C11 C12 -56.2(3) . . . . ?
C9 C10 C11 C16 63.1(3) . . . . ?
C9 C10 C11 N3 -177.4(3) . . . . ?
C10 C5 C6 C7 -0.4(4) . . . . ?
C10 C11 C12 C13 176.35(18) . . . . ?
C10 C11 C12 C30 -51.7(2) . . . . ?
C10 C11 C16 C15 -157.0(2) . . . . ?
C10 C11 C16 C23 73.7(2) . . . . ?
C10 C11 N3 C3 -7.8(2) . . . . ?
C10 C11 N3 C4 176.3(2) . . . . ?
C11 C12 C13 C14 -51.6(2) . . . . ?
C11 C12 C13 C20 -168.70(18) . . . . ?
C11 C12 C13 C17 70.4(3) . . . . ?
C11 C12 C30 C31 -68.8(3) . . . . ?
C11 C12 C30 C35 112.5(3) . . . . ?
C11 C16 C23 C24 82.1(3) . . . . ?
C11 C16 C23 C28 -96.4(3) . . . . ?
C12 C11 C16 C15 -37.1(3) . . . . ?
C12 C11 C16 C23 -166.4(2) . . . . ?
C12 C11 N3 C3 -126.0(2) . . . . ?
C12 C11 N3 C4 58.1(3) . . . . ?
C12 C13 C14 C15 23.8(3) . . . . ?
C12 C13 C14 N8 -157.7(2) . . . . ?
C12 C13 C17 C18 -58.8(3) . . . . ?
C12 C13 C17 N7 127.8(2) . . . . ?
C12 C30 C31 C32 -178.8(2) . . . . ?
C12 C30 C35 C34 178.7(3) . . . . ?
C13 C12 C30 C31 62.9(3) . . . . ?
C13 C12 C30 C35 -115.8(3) . . . . ?
C13 C14 C15 C16 -4.8(4) . . . . ?
C13 C14 C15 C21 -179.0(3) . . . . ?
C14 C13 C17 C18 66.6(3) . . . . ?
C14 C13 C17 N7 -106.9(3) . . . . ?
C14 C15 C16 C11 11.8(4) . . . . ?
C14 C15 C16 C23 140.5(3) . . . . ?
C15 C16 C23 C24 -48.0(3) . . . . ?
C15 C16 C23 C28 133.5(3) . . . . ?
C16 C11 C12 C13 57.8(2) . . . . ?
C16 C11 C12 C30 -170.30(19) . . . . ?
C16 C11 N3 C3 107.5(2) . . . . ?
C16 C11 N3 C4 -68.4(3) . . . . ?
C16 C23 C24 C25 -176.0(3) . . . . ?
C16 C23 C28 C27 177.8(3) . . . . ?
C18 C4 N2 C1 -170.3(2) . . . . ?
C18 C4 N3 C3 162.9(2) . . . . ?
C18 C4 N3 C11 -21.5(4) . . . . ?
C19 C18 C17 C13 -148.9(2) . . . . ?
C19 C18 C17 N7 23.8(4) . . . . ?
C20 C13 C14 C15 138.3(2) . . . . ?
C20 C13 C14 N8 -43.2(3) . . . . ?
C20 C13 C17 C18 -176.7(2) . . . . ?
C20 C13 C17 N7 9.9(3) . . . . ?
C21 C15 C16 C11 -173.9(2) . . . . ?
C21 C15 C16 C23 -45.2(3) . . . . ?
C22 C2 C3 C5 6.9(5) . . . . ?
C22 C2 C3 N3 -176.9(3) . . . . ?
C23 C24 C25 C26 -2.9(5) . . . . ?
C24 C23 C28 C27 -0.7(4) . . . . ?
C24 C25 C26 C27 1.5(5) . . . . ?
C24 C25 C26 C29 -178.2(3) . . . . ?
C25 C26 C27 C28 0.3(5) . . . . ?
C25 C26 C29 F4 1.1(8) . . . . ?
C25 C26 C29 F5 -110.1(8) . . . . ?
C25 C26 C29 F6 134.9(6) . . . . ?
C25 C26 C29 F4' 62.8(9) . . . . ?
C25 C26 C29 F5' -27.2(12) . . . . ?
C25 C26 C29 F6' -140.1(13) . . . . ?
C26 C27 C28 C23 -0.7(5) . . . . ?
C27 C26 C29 F4 -178.6(7) . . . . ?
C27 C26 C29 F5 70.2(8) . . . . ?
C27 C26 C29 F6 -44.8(7) . . . . ?
C27 C26 C29 F4' -116.9(8) . . . . ?
C27 C26 C29 F5' 153.1(11) . . . . ?
C27 C26 C29 F6' 40.1(14) . . . . ?
C28 C23 C24 C25 2.5(4) . . . . ?
C30 C12 C13 C14 175.62(18) . . . . ?
C30 C12 C13 C20 58.5(2) . . . . ?
C30 C12 C13 C17 -62.4(3) . . . . ?
C30 C31 C32 C33 -0.1(4) . . . . ?
C31 C30 C35 C34 -0.1(5) . . . . ?
C31 C32 C33 C34 0.6(5) . . . . ?
C31 C32 C33 C36 179.5(3) . . . . ?
C32 C33 C34 C35 -0.9(6) . . . . ?
C32 C33 C36 F1 -126.6(19) . . . . ?
C32 C33 C36 F2 -9.0(15) . . . . ?
C32 C33 C36 F3 116.9(14) . . . . ?
C32 C33 C36 F1' 22.1(12) . . . . ?
C32 C33 C36 F2' -100.9(10) . . . . ?
C32 C33 C36 F3' 139.1(11) . . . . ?
C33 C34 C35 C30 0.6(6) . . . . ?
C34 C33 C36 F1 52(2) . . . . ?
C34 C33 C36 F2 169.9(14) . . . . ?
C34 C33 C36 F3 -64.3(14) . . . . ?
C34 C33 C36 F1' -159.1(11) . . . . ?
C34 C33 C36 F2' 78.0(10) . . . . ?
C34 C33 C36 F3' -42.0(12) . . . . ?
C35 C30 C31 C32 -0.1(4) . . . . ?
N37 C38 C39 C40 -56.7(6) . . . . ?
C38 N37 C42 C41 -53.4(6) . . . . ?
C38 C39 C40 C41 56.5(7) . . . . ?
C39 C40 C41 C42 -56.1(7) . . . . ?
C40 C41 C42 N37 55.1(7) . . . . ?
C42 N37 C38 C39 55.0(5) . . . . ?
N2 C1 C2 C3 -12.6(4) . . . . ?
N2 C1 C2 C22 169.7(3) . . . . ?
N2 C4 C18 C19 -7.7(3) . . . . ?
N2 C4 C18 C17 156.3(2) . . . . ?
N2 C4 N3 C3 -15.2(3) . . . . ?
N2 C4 N3 C11 160.4(2) . . . . ?
N3 C3 C5 C6 176.3(3) . . . . ?
N3 C3 C5 C10 -5.9(3) . . . . ?
N3 C4 C18 C19 174.3(2) . . . . ?
N3 C4 C18 C17 -21.8(4) . . . . ?
N3 C4 N2 C1 7.9(4) . . . . ?
N3 C11 C12 C13 -71.1(2) . . . . ?
N3 C11 C12 C30 60.8(3) . . . . ?
N3 C11 C16 C15 92.1(2) . . . . ?
N3 C11 C16 C23 -37.2(3) . . . . ?
N8 C14 C15 C16 176.9(2) . . . . ?
N8 C14 C15 C21 2.7(4) . . . . ?
O1 C1 C2 C3 169.5(3) . . . . ?
O1 C1 C2 C22 -8.2(4) . . . . ?
O1 C1 N2 C4 -176.3(3) . . . . ?
C17 C13 C14 C15 -104.1(3) . . . . ?
C17 C13 C14 N8 74.4(3) . . . . ?
O2 C43 N9 C44 178.9(4) . . . . ?
O2 C43 N9 C45 -2.0(6) . . . . ?
O3 C46 N10 C47 177.2(5) . . . . ?
O3 C46 N10 C48 -5.9(7) . . . . ?
C36 C33 C34 C35 -179.7(4) . . . . ?
C29 C26 C27 C28 -180.0(3) . . . . ?
